data_2003875
loop_
_publ_author_name
'Clegg, W.'
'Dunbar, J. M.'
'Elsegood, M. R. J.'
'Jackson, R. F. W.'
'Palmer, N. J.'

_publ_section_title
;
 Two Products of Ring Opening Reactions of an Arylthionitrooxirane
;
_journal_issue 9
_journal_name_full 'Acta Crystallographica Section C'
_journal_page_first 1950
_journal_page_last 1953
_journal_paper_doi 10.1107/S0108270195004276
_journal_volume 51
_journal_year 1995
_chemical_formula_sum 'C14 H17 Br O3 S'
_chemical_formula_weight 345.25
_chemical_name_systematic
;
 S-(4''-methylphenyl)(2'R,4R)-2'-bromo-2'-(2,2-dimethyl-1,3-dioxolan-
 4-yl)ethanethiolate
;
_space_group_IT_number 19
_symmetry_cell_setting orthorhombic
_symmetry_space_group_name_Hall 'P 2ac 2ab'
_symmetry_space_group_name_H-M 'P 21 21 21'
_audit_creation_method SHELXL
_cell_angle_alpha 90.00
_cell_angle_beta 90.00
_cell_angle_gamma 90.00
_cell_formula_units_Z 4
_cell_length_a 6.8923(11)
_cell_length_b 12.836(2)
_cell_length_c 17.387(3)
_cell_measurement_reflns_used 32
_cell_measurement_temperature 240(2)
_cell_measurement_theta_max 12.14
_cell_measurement_theta_min 11.11
_cell_volume 1538.2(4)
_computing_cell_refinement DIF4
_computing_data_collection 'DIF4 (Stoe & Cie, 1990)'
_computing_data_reduction 'local programs'
_computing_molecular_graphics SHELXTL
_computing_publication_material 'SHELXL93 and local programs'
_computing_structure_refinement 'SHELXL93 (Sheldrick, 1993)'
_computing_structure_solution 'SHELXTL (Sheldrick, 1990, 1994)'
_diffrn_ambient_temperature 240(2)
_diffrn_measurement_device 'Stoe-Siemens diffractometer'
_diffrn_measurement_method '\w/\q scans with on-line profile fitting (Clegg, 1981)'
_diffrn_radiation_monochromator graphite
_diffrn_radiation_source 'fine-focus sealed tube'
_diffrn_radiation_type MoK\a
_diffrn_radiation_wavelength .71073
_diffrn_reflns_av_R_equivalents .0476
_diffrn_reflns_av_sigmaI/netI 0.0482
_diffrn_reflns_limit_h_max 8
_diffrn_reflns_limit_h_min -08
_diffrn_reflns_limit_k_max 15
_diffrn_reflns_limit_k_min -015
_diffrn_reflns_limit_l_max 20
_diffrn_reflns_limit_l_min -020
_diffrn_reflns_number 4066
_diffrn_reflns_theta_max 24.98
_diffrn_reflns_theta_min 1.97
_diffrn_standards_decay_% 0
_diffrn_standards_interval_time 60
_diffrn_standards_number 3
_exptl_absorpt_coefficient_mu 2.809
_exptl_absorpt_correction_T_max .328
_exptl_absorpt_correction_T_min .172
_exptl_absorpt_correction_type 'semi-empirical using azimuthal scans using SHELXTL (Sheldrick, 1990)'
_exptl_crystal_colour colourless
_exptl_crystal_density_diffrn 1.491
_exptl_crystal_description 'thick plate'
_exptl_crystal_F_000 704
_exptl_crystal_size_max .52
_exptl_crystal_size_mid .48
_exptl_crystal_size_min .20
_refine_diff_density_max .307
_refine_diff_density_min -0.500
_refine_ls_abs_structure_details '\c = -0.001(13) (Flack, 1983)'
_refine_ls_abs_structure_Flack '\c = -0.001(13)'
_refine_ls_extinction_coef .0027(10)
_refine_ls_extinction_method 'SHELXL93 (Sheldrick, 1993)'
_refine_ls_goodness_of_fit_all 1.071
_refine_ls_goodness_of_fit_obs 1.067
_refine_ls_matrix_type full
_refine_ls_number_parameters 176
_refine_ls_number_reflns 2697
_refine_ls_number_restraints 0
_refine_ls_restrained_S_all 1.073
_refine_ls_restrained_S_obs 1.067
_refine_ls_R_factor_all 0.0616
_refine_ls_R_factor_obs .0372
_refine_ls_shift/esd_max .110
_refine_ls_shift/esd_mean 0.003
_refine_ls_structure_factor_coef Fsqd
_refine_ls_weighting_details 'w=1/[\s^2^(Fo^2^)+(0.0620P)^2^+0.2482P] where P=(Fo^2^+2Fc^2^)/3'
_refine_ls_weighting_scheme calc
_refine_ls_wR_factor_all .1059
_refine_ls_wR_factor_obs .0926
_reflns_number_observed 2119
_reflns_number_total 2698
_reflns_observed_criterion >2sigma(I)
_cod_data_source_file bm1008.cif
_cod_data_source_block 2
_cod_depositor_comments
;
The following automatic conversions were performed:

'_refine_ls_weighting_scheme' value 'calc
w=1/[\s^2^(Fo^2^)+(0.0620P)^2^+0.2482P] where P=(Fo^2^+2Fc^2^)/3' was
changed to 'calc'. New tag '_refine_ls_weighting_details' was
created. The value of the new tag was set to
'w=1/[\s^2^(Fo^2^)+(0.0620P)^2^+0.2482P] where P=(Fo^2^+2Fc^2^)/3'.

Automatic conversion script
Id: cif_fix_values 3143 2015-03-26 13:38:13Z robertas 
;
_cod_original_sg_symbol_H-M P212121
_cod_database_code 2003875

loop_
_symmetry_equiv_pos_as_xyz
'x, y, z'
'-x+1/2, -y, z+1/2'
'-x, y+1/2, -z+1/2'
'x+1/2, -y+1/2, -z'

loop_
_atom_site_aniso_label
_atom_site_aniso_U_11
_atom_site_aniso_U_22
_atom_site_aniso_U_33
_atom_site_aniso_U_12
_atom_site_aniso_U_13
_atom_site_aniso_U_23
Br 0.0564(3) 0.0476(3) 0.0718(4) 0.0105(2) 0.0190(3) 0.0081(2)
S 0.0492(6) 0.0480(6) 0.0616(8) -0.0129(6) -0.0151(6) 0.0197(5)
O1 0.067(2) 0.046(2) 0.068(2) -0.013(2) -0.021(2) 0.022(2)
O2 0.052(2) 0.0370(15) 0.055(2) 0.003(2) 0.0068(15) 0.007(2)
O3 0.072(2) 0.037(2) 0.049(2) -0.002(2) 0.009(2) 0.0081(15)
C1 0.043(2) 0.031(2) 0.040(3) 0.000(2) -0.001(2) 0.008(2)
C2 0.037(2) 0.033(2) 0.043(2) 0.001(2) -0.001(2) 0.008(2)
C3 0.049(3) 0.036(2) 0.056(3) -0.003(2) -0.010(2) 0.006(2)
C4 0.042(2) 0.035(2) 0.066(3) -0.003(2) 0.005(3) 0.004(2)
C5 0.068(3) 0.044(3) 0.050(3) 0.000(3) 0.010(3) 0.002(2)
C6 0.131(6) 0.056(3) 0.065(4) -0.015(4) 0.018(4) -0.010(3)
C7 0.064(4) 0.082(4) 0.091(4) -0.004(4) 0.023(4) 0.012(4)
C8 0.044(2) 0.034(2) 0.037(2) -0.007(2) -0.003(2) 0.003(2)
C9 0.049(3) 0.040(3) 0.048(3) 0.002(2) 0.001(2) 0.003(2)
C10 0.045(3) 0.049(3) 0.050(3) -0.003(2) 0.010(2) 0.001(2)
C11 0.061(3) 0.039(2) 0.038(3) -0.006(2) -0.005(2) 0.001(2)
C12 0.059(4) 0.038(2) 0.057(3) 0.005(2) 0.007(2) 0.005(2)
C13 0.048(3) 0.048(3) 0.057(3) -0.003(2) 0.005(2) 0.000(2)
C14 0.089(4) 0.049(3) 0.061(4) -0.016(3) 0.007(3) 0.009(3)

loop_
_atom_site_label
_atom_site_occupancy
_atom_site_fract_x
_atom_site_fract_y
_atom_site_fract_z
_atom_site_U_iso_or_equiv
_atom_site_thermal_displace_type
_atom_site_calc_flag
_atom_site_refinement_flags
_atom_site_type_symbol
Br 1 1.04505(8) .61449(4) .23332(3) .0586(2) Uani d . Br
S 1 .5406(2) .51613(9) .28630(7) .0530(3) Uani d . S
O1 1 .8270(6) .5135(3) .3883(2) .0604(10) Uani d . O
O2 1 .7538(5) .8892(3) .3352(2) .0479(8) Uani d . O
O3 1 .7570(6) .7488(2) .4152(2) .0528(9) Uani d . O
C1 1 .7510(7) .5566(3) .3347(3) .0381(10) Uani d . C
C2 1 .8291(6) .6575(3) .2991(3) .0380(10) Uani d . C
H2 1 .7270(6) .6916(3) .2679(3) .046 Uiso calc R H
C3 1 .9055(7) .7327(3) .3598(3) .0470(12) Uani d . C
H3 1 1.0251(7) .7055(3) .3842(3) .056 Uiso calc R H
C4 1 .9385(7) .8423(3) .3262(3) .0476(11) Uani d . C
H4A 1 1.0383(7) .8802(3) .3550(3) .057 Uiso calc R H
H4B 1 .9762(7) .8388(3) .2719(3) .057 Uiso calc R H
C5 1 .6781(9) .8513(4) .4063(3) .0538(13) Uani d . C
C6 1 .7424(13) .9181(5) .4730(4) .084(2) Uani d . C
H6A 1 .686(6) .892(3) .5202(6) .126 Uiso calc R H
H6B 1 .700(7) .9893(10) .4647(15) .126 Uiso calc R H
H6C 1 .8827(14) .916(3) .4769(19) .126 Uiso calc R H
C7 1 .4610(10) .8426(5) .3982(4) .079(2) Uani d . C
H7A 1 .4055(13) .820(4) .4467(9) .118 Uiso calc R H
H7B 1 .4301(10) .792(3) .359(2) .118 Uiso calc R H
H7C 1 .4077(13) .9099(10) .384(3) .118 Uiso calc R H
C8 1 .4658(7) .4029(3) .3377(2) .0385(9) Uani d . C
C9 1 .2843(8) .4036(4) .3706(3) .0457(12) Uani d . C
H9 1 .2079(8) .4642(4) .3689(3) .055 Uiso calc R H
C10 1 .2141(8) .3144(4) .4064(3) .0478(12) Uani d . C
H10 1 .0891(8) .3147(4) .4279(3) .057 Uiso calc R H
C11 1 .3262(8) .2251(3) .4106(3) .0460(12) Uani d . C
C12 1 .5064(8) .2253(3) .3771(3) .0515(13) Uani d . C
H12 1 .5831(8) .1648(3) .3791(3) .062 Uiso calc R H
C13 1 .5781(8) .3143(3) .3399(3) .0508(13) Uani d . C
H13 1 .7014(8) .3134(3) .3168(3) .061 Uiso calc R H
C14 1 .2463(10) .1283(4) .4500(3) .067(2) Uani d . C
H14A 1 .1085(16) .1372(15) .459(2) .100 Uiso calc R H
H14B 1 .313(5) .118(2) .4986(13) .100 Uiso calc R H
H14C 1 .267(6) .0681(7) .4173(12) .100 Uiso calc R H

loop_
_atom_type_symbol
_atom_type_description
_atom_type_scat_source
_atom_type_scat_dispersion_real
_atom_type_scat_dispersion_imag
C C 'International Tables Vol C Tables 4.2.6.8 and 6.1.1.4' .0033 .0016
H H 'International Tables Vol C Tables 4.2.6.8 and 6.1.1.4' .0000 .0000
O O 'International Tables Vol C Tables 4.2.6.8 and 6.1.1.4' .0106 .0060
S S 'International Tables Vol C Tables 4.2.6.8 and 6.1.1.4' .1246 .1234
Br Br 'International Tables Vol C Tables 4.2.6.8 and 6.1.1.4' -0.2901 2.4595

loop_
_geom_angle_atom_site_label_1
_geom_angle_atom_site_label_2
_geom_angle_atom_site_label_3
_geom_angle
_geom_angle_publ_flag
C1 S C8 103.9(2) yes
C4 O2 C5 106.2(4) yes
C3 O3 C5 109.5(4) yes
O1 C1 C2 123.3(4) yes
O1 C1 S 126.5(3) yes
C2 C1 S 110.2(3) yes
C3 C2 C1 112.0(4) yes
C3 C2 Br 108.7(3) yes
C1 C2 Br 105.4(3) yes
O3 C3 C2 108.2(4) yes
O3 C3 C4 103.3(4) yes
C2 C3 C4 111.5(4) yes
O2 C4 C3 102.4(4) yes
O2 C5 O3 105.5(4) yes
O2 C5 C7 108.0(5) yes
O3 C5 C7 108.6(5) yes
O2 C5 C6 111.4(5) yes
O3 C5 C6 109.1(5) yes
C7 C5 C6 113.9(6) yes
C9 C8 C13 120.4(4) ?
C9 C8 S 117.8(3) ?
C13 C8 S 121.7(4) ?
C8 C9 C10 119.8(4) ?
C11 C10 C9 120.8(5) ?
C12 C11 C10 118.8(4) ?
C12 C11 C14 121.3(5) ?
C10 C11 C14 119.9(5) ?
C11 C12 C13 121.1(4) ?
C8 C13 C12 119.2(5) ?

loop_
_geom_bond_atom_site_label_1
_geom_bond_atom_site_label_2
_geom_bond_distance
_geom_bond_publ_flag
Br C2 1.956(5) yes
S C1 1.755(5) yes
S C8 1.783(4) yes
O1 C1 1.203(6) yes
O2 C4 1.417(6) yes
O2 C5 1.427(6) yes
O3 C3 1.420(6) yes
O3 C5 1.432(6) yes
C1 C2 1.533(6) yes
C2 C3 1.525(6) yes
C3 C4 1.540(6) yes
C5 C7 1.507(9) yes
C5 C6 1.509(9) yes
C8 C9 1.376(7) ?
C8 C13 1.376(7) ?
C9 C10 1.390(7) ?
C10 C11 1.384(7) ?
C11 C12 1.372(7) ?
C11 C14 1.522(7) ?
C12 C13 1.403(6) ?

loop_
_geom_torsion_atom_site_label_1
_geom_torsion_atom_site_label_2
_geom_torsion_atom_site_label_3
_geom_torsion_atom_site_label_4
_geom_torsion
_geom_torsion_publ_flag
C8 S C1 O1 2.6(5) yes
C8 S C1 C2 -177.5(3) yes
O1 C1 C2 C3 -39.1(6) yes
S C1 C2 C3 141.0(3) yes
O1 C1 C2 Br 78.9(5) ?
S C1 C2 Br -101.0(3) ?
C5 O3 C3 C2 -107.6(4) yes
C5 O3 C3 C4 10.7(5) yes
C1 C2 C3 O3 -53.6(5) yes
Br C2 C3 O3 -169.7(3) ?
C1 C2 C3 C4 -166.6(4) yes
Br C2 C3 C4 77.3(4) ?
C5 O2 C4 C3 36.5(5) yes
O3 C3 C4 O2 -28.8(5) yes
C2 C3 C4 O2 87.2(5) yes
C4 O2 C5 O3 -30.8(5) yes
C4 O2 C5 C7 -146.8(5) ?
C4 O2 C5 C6 87.5(5) ?
C3 O3 C5 O2 11.3(5) yes
C3 O3 C5 C7 126.8(5) ?
C3 O3 C5 C6 -108.5(5) ?
C1 S C8 C9 120.7(4) yes
C1 S C8 C13 -64.3(4) yes
C13 C8 C9 C10 0.1(7) ?
S C8 C9 C10 175.3(4) ?
C8 C9 C10 C11 1.2(8) ?
C9 C10 C11 C12 -1.7(8) ?
C9 C10 C11 C14 -180.0(5) ?
C10 C11 C12 C13 0.8(7) ?
C14 C11 C12 C13 179.1(5) ?
C9 C8 C13 C12 -1.0(7) ?
S C8 C13 C12 -175.9(4) ?
C11 C12 C13 C8 0.5(7) ?

loop_
_cod_related_entry_id
_cod_related_entry_database
_cod_related_entry_code
1 ChemSpider 21187205
